data_1574956
loop_
_publ_author_name
'Jumabaev, Farkhod Raxmatovich'
'Sharipov, Avez Tuymuradovich'
'Mannopova, Vazirakhon Khasanxoja kizi'
'Choriyev, Odil Irgashevich'
'Ashurov, Jamshid Mengnorovich'

_publ_section_title
;
 Diaquabis(DL-\a-lipoato-\k2 O,O&#x2032;)manganese(II)
;
_journal_coeditor_code BH4096
_journal_issue 6
_journal_name_full IUCrData
_journal_page_first x250565
_journal_paper_doi 10.1107/S2414314625005656
_journal_volume 10
_journal_year 2025
_chemical_formula_iupac '[Mn (C8 H13 O2 S2)2 (H2 O1)2]'
_chemical_formula_moiety 'C16 H30 Mn O6 S4'
_chemical_formula_sum 'C16 H30 Mn O6 S4'
_chemical_formula_weight 501.58
_chemical_name_common
;
Diaquabis(<i>DL</i>-\a-lipoato-\k^2^<i>O</i>,<i>O</i>')manganese(II)
;
_chemical_name_systematic
;
Diaquabis[5-(1,2-dithiolan-3-yl)pentanoato-\k^2^<i>O</i>,<i>O</i>']manganese(II)
;
_space_group_crystal_system monoclinic
_space_group_IT_number 15
_space_group_name_Hall '-C 2yc'
_space_group_name_H-M_alt 'C 1 2/c 1'
_atom_sites_solution_hydrogens mixed
_atom_sites_solution_primary dual
_atom_sites_solution_secondary difmap
_audit_creation_method
;
Olex2 1.5-beta
(compiled 2025.04.05 svn.rf049d14d for OlexSys, GUI svn.r7205)
;
_cell_angle_alpha 90
_cell_angle_beta 93.566(3)
_cell_angle_gamma 90
_cell_formula_units_Z 4
_cell_length_a 38.4331(13)
_cell_length_b 5.4083(2)
_cell_length_c 11.0637(3)
_cell_measurement_reflns_used 4882
_cell_measurement_temperature 290
_cell_measurement_theta_max 71.2190
_cell_measurement_theta_min 4.6030
_cell_volume 2295.22(13)
_computing_cell_refinement
;
CrysAlisPro (Rigaku OD, 2022)
;
_computing_data_collection
;
CrysAlisPro (Rigaku OD, 2022)
;
_computing_data_reduction
;
CrysAlisPro (Rigaku OD, 2022)
;
_computing_molecular_graphics
;
Olex2 (Dolomanov <i>et al.</i>,  2009)
;
_computing_publication_material
;
publCIF (Westrip, 2010)
;
_computing_structure_refinement
;
<i>SHELXL</i> (Sheldrick, 2015b)
;
_computing_structure_solution
;
<i>SHELXT</i> (Sheldrick, 2015a)
;
_diffrn_ambient_temperature 290
_diffrn_detector 'Hybrid Pixel Array Detector'
_diffrn_detector_area_resol_mean 10.0000
_diffrn_measured_fraction_theta_full 1.000
_diffrn_measured_fraction_theta_max 0.993
_diffrn_measurement_device 'four-circle diffractometer'
_diffrn_measurement_device_type 'XtaLAB Synergy, Single source at home/near, HyPix3000'
_diffrn_measurement_method '\w scans'
_diffrn_radiation_monochromator mirror
_diffrn_radiation_probe x-ray
_diffrn_radiation_type 'Cu K\a'
_diffrn_radiation_wavelength 1.54184
_diffrn_reflns_av_R_equivalents 0.0523
_diffrn_reflns_av_unetI/netI 0.0418
_diffrn_reflns_limit_h_max 45
_diffrn_reflns_limit_h_min -46
_diffrn_reflns_limit_k_max 6
_diffrn_reflns_limit_k_min -6
_diffrn_reflns_limit_l_max 12
_diffrn_reflns_limit_l_min -13
_diffrn_reflns_number 9876
_diffrn_reflns_theta_full 67.684
_diffrn_reflns_theta_max 71.386
_diffrn_reflns_theta_min 2.304
_diffrn_source 'micro-focus sealed X-ray tube'
_exptl_absorpt_coefficient_mu 8.324
_exptl_absorpt_correction_T_max 1.00000
_exptl_absorpt_correction_T_min 0.41907
_exptl_absorpt_correction_type multi-scan
_exptl_absorpt_process_details
;
(CrysAlisPro; Rigaku OD, 2022)
;
_exptl_crystal_colour pinkish
_exptl_crystal_density_diffrn 1.452
_exptl_crystal_description plate
_exptl_crystal_F_000 1052
_exptl_crystal_size_max 0.3
_exptl_crystal_size_mid 0.24
_exptl_crystal_size_min 0.08
_refine_diff_density_max 0.313
_refine_diff_density_min -0.265
_refine_ls_extinction_method none
_refine_ls_goodness_of_fit_ref 1.045
_refine_ls_hydrogen_treatment constr
_refine_ls_matrix_type full
_refine_ls_number_parameters 127
_refine_ls_number_reflns 2214
_refine_ls_number_restraints 8
_refine_ls_restrained_S_all 1.054
_refine_ls_R_factor_all 0.0630
_refine_ls_R_factor_gt 0.0513
_refine_ls_shift/su_max 0.005
_refine_ls_shift/su_mean 0.001
_refine_ls_structure_factor_coef Fsqd
_refine_ls_weighting_details 'w=1/[\s^2^(Fo^2^)+(0.0936P)^2^+1.0204P] where P=(Fo^2^+2Fc^2^)/3'
_refine_ls_weighting_scheme calc
_refine_ls_wR_factor_gt 0.1426
_refine_ls_wR_factor_ref 0.1535
_reflns_number_gt 1795
_reflns_number_total 2214
_reflns_threshold_expression 'I > 2\s(I)'
_cod_data_source_file bh4096.cif
_cod_data_source_block I
_cod_database_code 1574956
_shelx_estimated_absorpt_t_min 0.189
_shelx_estimated_absorpt_t_max 0.556

loop_
_space_group_symop_operation_xyz
'x, y, z'
'-x, y, -z+1/2'
'x+1/2, y+1/2, z'
'-x+1/2, y+1/2, -z+1/2'
'-x, -y, -z'
'x, -y, z-1/2'
'-x+1/2, -y+1/2, -z'
'x+1/2, -y+1/2, z-1/2'

loop_
_atom_site_type_symbol
_atom_site_label
_atom_site_fract_x
_atom_site_fract_y
_atom_site_fract_z
_atom_site_U_iso_or_equiv
_atom_site_adp_type
_atom_site_calc_flag
_atom_site_occupancy
_atom_site_disorder_assembly
_atom_site_disorder_group
Mn Mn1 0.500000 0.17395(11) 0.250000 0.0400(2) Uani d 1 . .
S S1 0.71081(4) 0.6684(2) 0.07122(12) 0.0889(4) Uani d 1 . .
S S2 0.66087(3) 0.6590(3) 0.12475(12) 0.0818(4) Uani d 0.92 A 1
S S2A 0.6778(4) 0.542(3) 0.1952(12) 0.0818(4) Uani d 0.08 A 2
O O1 0.53986(6) 0.4747(4) 0.28943(18) 0.0481(5) Uani d 1 . .
O O1W 0.46681(7) -0.0863(4) 0.32936(19) 0.0521(6) Uani d 1 . .
H H1WA 0.464697 -0.113169 0.404242 0.078 Uiso d 1 . .
H H1WB 0.452668 -0.186774 0.293346 0.078 Uiso d 1 . .
O O2 0.52498(6) 0.2365(4) 0.43551(19) 0.0517(6) Uani d 1 . .
C C1 0.72057(15) 0.9590(11) 0.1424(5) 0.0997(17) Uani d 1 . .
H H1A 0.744854 0.960903 0.172016 0.120 Uiso calc 1 . .
H H1B 0.717162 1.090218 0.083028 0.120 Uiso calc 1 . .
C C3 0.67286(13) 0.8089(10) 0.2663(5) 0.0857(15) Uani d 1 . .
H H3A 0.685568 0.684922 0.316278 0.103 Uiso calc 0.92 A 1
H H3B 0.685947 0.751848 0.339876 0.103 Uiso calc 0.08 A 2
C C4 0.64166(12) 0.8763(9) 0.3330(4) 0.0795(13) Uani d 1 . .
H H4A 0.628523 0.999583 0.285669 0.095 Uiso calc 1 . .
H H4B 0.649753 0.953975 0.408622 0.095 Uiso calc 1 . .
C C5 0.61713(10) 0.6719(7) 0.3618(4) 0.0603(9) Uani d 1 . .
H H5A 0.630382 0.538050 0.400644 0.072 Uiso calc 1 . .
H H5B 0.606141 0.608592 0.286739 0.072 Uiso calc 1 . .
C C6 0.58918(10) 0.7526(8) 0.4432(3) 0.0599(9) Uani d 1 . .
H H6A 0.600257 0.838442 0.512319 0.072 Uiso calc 1 . .
H H6B 0.574126 0.870293 0.399280 0.072 Uiso calc 1 . .
C C7 0.56689(10) 0.5489(8) 0.4891(3) 0.0601(9) Uani d 1 . .
H H7A 0.582235 0.427313 0.528863 0.072 Uiso calc 1 . .
H H7B 0.552818 0.618412 0.550521 0.072 Uiso calc 1 . .
C C8 0.54298(8) 0.4159(6) 0.3990(3) 0.0420(7) Uani d 1 . .
C C2 0.69827(16) 1.0064(13) 0.2446(6) 0.115(2) Uani d 1 . .
H H2A 0.713185 1.029186 0.317755 0.138 Uiso calc 1 . .
H H2B 0.685666 1.159689 0.229112 0.138 Uiso calc 1 . .

loop_
_atom_site_aniso_label
_atom_site_aniso_U_11
_atom_site_aniso_U_22
_atom_site_aniso_U_33
_atom_site_aniso_U_12
_atom_site_aniso_U_13
_atom_site_aniso_U_23
Mn1 0.0538(4) 0.0384(4) 0.0279(4) 0.000 0.0040(3) 0.000
S1 0.0862(8) 0.0991(9) 0.0848(8) -0.0011(6) 0.0323(7) -0.0086(6)
S2 0.0697(8) 0.1122(11) 0.0638(7) -0.0159(6) 0.0066(6) -0.0201(6)
S2A 0.0697(8) 0.1122(11) 0.0638(7) -0.0159(6) 0.0066(6) -0.0201(6)
O1 0.0599(13) 0.0495(12) 0.0347(11) -0.0065(10) 0.0005(9) 0.0038(9)
O1W 0.0740(16) 0.0491(12) 0.0338(11) -0.0126(11) 0.0100(10) -0.0009(10)
O2 0.0670(15) 0.0548(12) 0.0334(11) -0.0132(11) 0.0037(10) 0.0017(10)
C1 0.087(3) 0.102(4) 0.116(4) -0.021(3) 0.044(3) -0.012(3)
C3 0.077(3) 0.113(4) 0.069(3) -0.030(3) 0.020(2) -0.022(3)
C4 0.070(3) 0.087(3) 0.084(3) -0.018(2) 0.027(2) -0.023(2)
C5 0.055(2) 0.072(2) 0.055(2) -0.0052(17) 0.0076(16) -0.0035(17)
C6 0.058(2) 0.071(2) 0.052(2) -0.0103(18) 0.0088(16) -0.0134(18)
C7 0.063(2) 0.080(2) 0.0375(17) -0.0215(19) 0.0073(15) -0.0100(17)
C8 0.0471(16) 0.0460(16) 0.0334(15) 0.0020(12) 0.0066(12) -0.0007(12)
C2 0.095(4) 0.128(5) 0.129(5) -0.052(4) 0.054(3) -0.048(4)

loop_
_atom_type_symbol
_atom_type_description
_atom_type_scat_dispersion_real
_atom_type_scat_dispersion_imag
_atom_type_scat_source
C C 0.0181 0.0091 'International Tables Vol C Tables 4.2.6.8 and 6.1.1.4'
H H 0.0000 0.0000 'International Tables Vol C Tables 4.2.6.8 and 6.1.1.4'
Mn Mn -0.5299 2.8052 'International Tables Vol C Tables 4.2.6.8 and 6.1.1.4'
O O 0.0492 0.0322 'International Tables Vol C Tables 4.2.6.8 and 6.1.1.4'
S S 0.3331 0.5567 'International Tables Vol C Tables 4.2.6.8 and 6.1.1.4'

loop_
_geom_angle_atom_site_label_1
_geom_angle_atom_site_label_2
_geom_angle_atom_site_label_3
_geom_angle_site_symmetry_1
_geom_angle_site_symmetry_3
_geom_angle
_geom_angle_publ_flag
O1 Mn1 O1 2_655 . 87.84(12) ?
O1W Mn1 O1 . . 144.53(8) ?
O1W Mn1 O1 2_655 2_655 144.53(8) ?
O1W Mn1 O1 . 2_655 98.02(9) ?
O1W Mn1 O1 2_655 . 98.01(9) ?
O1W Mn1 O1W . 2_655 97.07(13) ?
O1W Mn1 O2 . . 87.45(8) ?
O1W Mn1 O2 . 2_655 104.17(9) ?
O1W Mn1 O2 2_655 . 104.17(9) ?
O1W Mn1 O2 2_655 2_655 87.45(8) ?
O2 Mn1 O1 . . 57.76(8) ?
O2 Mn1 O1 2_655 2_655 57.76(8) ?
O2 Mn1 O1 . 2_655 108.39(9) ?
O2 Mn1 O1 2_655 . 108.39(9) ?
O2 Mn1 O2 2_655 . 162.59(13) ?
C1 S1 S2 . . 93.99(17) ?
C1 S1 S2A . . 96.9(4) ?
C3 S2 S1 . . 92.66(16) ?
C3 S2A S1 . . 97.0(7) ?
C8 O1 Mn1 . . 91.54(19) ?
Mn1 O1W H1WA . . 127.7 ?
Mn1 O1W H1WB . . 127.8 ?
H1WA O1W H1WB . . 104.5 ?
C8 O2 Mn1 . . 91.98(18) ?
S1 C1 H1A . . 109.2 ?
S1 C1 H1B . . 109.2 ?
H1A C1 H1B . . 107.9 ?
C2 C1 S1 . . 111.9(4) ?
C2 C1 H1A . . 109.2 ?
C2 C1 H1B . . 109.2 ?
S2 C3 H3A . . 106.0 ?
S2A C3 H3B . . 93.0 ?
C4 C3 S2 . . 111.8(3) ?
C4 C3 S2A . . 124.5(6) ?
C4 C3 H3A . . 106.0 ?
C4 C3 H3B . . 93.0 ?
C2 C3 S2 . . 108.7(4) ?
C2 C3 S2A . . 117.1(6) ?
C2 C3 H3A . . 106.0 ?
C2 C3 H3B . . 93.0 ?
C2 C3 C4 . . 117.6(5) ?
C3 C4 H4A . . 108.0 ?
C3 C4 H4B . . 108.0 ?
C3 C4 C5 . . 117.4(4) ?
H4A C4 H4B . . 107.2 ?
C5 C4 H4A . . 108.0 ?
C5 C4 H4B . . 108.0 ?
C4 C5 H5A . . 108.9 ?
C4 C5 H5B . . 108.9 ?
C4 C5 C6 . . 113.2(3) ?
H5A C5 H5B . . 107.8 ?
C6 C5 H5A . . 108.9 ?
C6 C5 H5B . . 108.9 ?
C5 C6 H6A . . 108.4 ?
C5 C6 H6B . . 108.4 ?
H6A C6 H6B . . 107.5 ?
C7 C6 C5 . . 115.6(3) ?
C7 C6 H6A . . 108.4 ?
C7 C6 H6B . . 108.4 ?
C6 C7 H7A . . 107.9 ?
C6 C7 H7B . . 107.9 ?
H7A C7 H7B . . 107.2 ?
C8 C7 C6 . . 117.8(3) ?
C8 C7 H7A . . 107.9 ?
C8 C7 H7B . . 107.9 ?
O1 C8 O2 . . 118.7(3) ?
O1 C8 C7 . . 122.7(3) ?
O2 C8 C7 . . 118.5(3) ?
C1 C2 H2A . . 108.6 ?
C1 C2 H2B . . 108.6 ?
C3 C2 C1 . . 114.7(5) ?
C3 C2 H2A . . 108.6 ?
C3 C2 H2B . . 108.6 ?
H2A C2 H2B . . 107.6 ?

loop_
_geom_bond_atom_site_label_1
_geom_bond_atom_site_label_2
_geom_bond_site_symmetry_2
_geom_bond_distance
_geom_bond_publ_flag
Mn1 O1 . 2.258(2) ?
Mn1 O1 2_655 2.258(2) ?
Mn1 O1W 2_655 2.125(2) ?
Mn1 O1W . 2.125(2) ?
Mn1 O2 2_655 2.237(2) ?
Mn1 O2 . 2.237(2) ?
S1 S2 . 2.0443(18) ?
S1 S2A . 2.042(12) ?
S1 C1 . 1.787(6) ?
S2 C3 . 1.797(5) ?
S2A C3 . 1.659(14) ?
O1 C8 . 1.251(4) ?
O1W H1WA . 0.8501 ?
O1W H1WB . 0.8502 ?
O2 C8 . 1.272(4) ?
C1 H1A . 0.9700 ?
C1 H1B . 0.9700 ?
C1 C2 . 1.483(7) ?
C3 H3A . 0.9800 ?
C3 H3B . 0.9800 ?
C3 C4 . 1.492(6) ?
C3 C2 . 1.477(7) ?
C4 H4A . 0.9700 ?
C4 H4B . 0.9700 ?
C4 C5 . 1.500(6) ?
C5 H5A . 0.9700 ?
C5 H5B . 0.9700 ?
C5 C6 . 1.509(5) ?
C6 H6A . 0.9700 ?
C6 H6B . 0.9700 ?
C6 C7 . 1.504(5) ?
C7 H7A . 0.9700 ?
C7 H7B . 0.9700 ?
C7 C8 . 1.498(5) ?
C2 H2A . 0.9700 ?
C2 H2B . 0.9700 ?

loop_
_geom_hbond_atom_site_label_D
_geom_hbond_atom_site_label_H
_geom_hbond_atom_site_label_A
_geom_hbond_site_symmetry_A
_geom_hbond_distance_DH
_geom_hbond_distance_HA
_geom_hbond_distance_DA
_geom_hbond_angle_DHA
_geom_hbond_publ_flag
O1W H1WA O2 5_656 0.85 1.91 2.725(3) 159.4 yes
O1W H1WB O1 2_645 0.85 2.07 2.718(3) 132.0 yes
C2 H2B S2A 1_565 0.97 2.12 3.043(18) 158.2 yes

loop_
_geom_torsion_atom_site_label_1
_geom_torsion_atom_site_label_2
_geom_torsion_atom_site_label_3
_geom_torsion_atom_site_label_4
_geom_torsion_site_symmetry_1
_geom_torsion_site_symmetry_2
_geom_torsion_site_symmetry_3
_geom_torsion_site_symmetry_4
_geom_torsion
_geom_torsion_publ_flag
Mn1 O1 C8 O2 . . . . 0.3(3) ?
Mn1 O1 C8 C7 . . . . -179.4(3) ?
Mn1 O2 C8 O1 . . . . -0.3(3) ?
Mn1 O2 C8 C7 . . . . 179.4(3) ?
S1 S2 C3 C4 . . . . 171.7(4) ?
S1 S2 C3 C2 . . . . 40.2(5) ?
S1 S2A C3 C4 . . . . 153.7(5) ?
S1 S2A C3 C2 . . . . -15.7(10) ?
S1 C1 C2 C3 . . . . -0.3(8) ?
S2 S1 C1 C2 . . . . 24.9(5) ?
S2 C3 C4 C5 . . . . 57.0(6) ?
S2 C3 C2 C1 . . . . -29.7(8) ?
S2A S1 C1 C2 . . . . -8.4(7) ?
S2A C3 C4 C5 . . . . 14.5(10) ?
S2A C3 C2 C1 . . . . 12.2(11) ?
C3 C4 C5 C6 . . . . 172.4(4) ?
C4 C3 C2 C1 . . . . -157.9(6) ?
C4 C5 C6 C7 . . . . -171.9(4) ?
C5 C6 C7 C8 . . . . -67.3(5) ?
C6 C7 C8 O1 . . . . -3.2(5) ?
C6 C7 C8 O2 . . . . 177.2(3) ?
C2 C3 C4 C5 . . . . -176.2(5) ?
